data_1100860
loop_
_publ_author_name
'de Fr\'emont, Pierre'
'Scott, Natalie M.'
'Stevens, Edwin D.'
'Nolan, Steven P.'

_publ_section_title
;
 Synthesis and Structural Characterization of <i>N</i> -Heterocyclic
 Carbene Gold(I) Complexes
;
_journal_issue 10
_journal_name_full Organometallics
_journal_page_first 2411
_journal_page_last 2418
_journal_paper_doi 10.1021/om050111c
_journal_volume 24
_journal_year 2005
_chemical_formula_sum 'C21 H26 Au Cl N2'
_chemical_formula_weight 538.85
_space_group_IT_number 14
_symmetry_cell_setting monoclinic
_symmetry_space_group_name_Hall '-P 2yn'
_symmetry_space_group_name_H-M 'P 1 21/n 1'
_atom_sites_solution_hydrogens geom
_atom_sites_solution_primary direct
_atom_sites_solution_secondary difmap
_cell_angle_alpha 90.00
_cell_angle_beta 91.0600(10)
_cell_angle_gamma 90.00
_cell_formula_units_Z 4
_cell_length_a 8.4242(3)
_cell_length_b 21.9330(9)
_cell_length_c 11.2534(5)
_cell_measurement_reflns_used 25014
_cell_measurement_temperature 150(2)
_cell_measurement_theta_max 35.672
_cell_measurement_theta_min 2.417
_cell_volume 2078.91(15)
_diffrn_ambient_temperature 150(2)
_diffrn_detector_area_resol_mean ?
_diffrn_measurement_device_type 'CCD area detector'
_diffrn_measurement_method 'phi and omega scans'
_diffrn_radiation_monochromator graphite
_diffrn_radiation_source 'fine-focus sealed tube'
_diffrn_radiation_type MoK\a
_diffrn_radiation_wavelength 0.71073
_diffrn_reflns_av_R_equivalents 0.0325
_diffrn_reflns_av_sigmaI/netI 0.0152
_diffrn_reflns_limit_h_max 9
_diffrn_reflns_limit_h_min -9
_diffrn_reflns_limit_k_max 23
_diffrn_reflns_limit_k_min -23
_diffrn_reflns_limit_l_max 12
_diffrn_reflns_limit_l_min -12
_diffrn_reflns_number 24387
_diffrn_reflns_theta_max 22.50
_diffrn_reflns_theta_min 1.86
_diffrn_standards_decay_% ?
_diffrn_standards_interval_count ?
_diffrn_standards_interval_time ?
_diffrn_standards_number ?
_exptl_absorpt_coefficient_mu 7.210
_exptl_absorpt_correction_T_max 1.000000
_exptl_absorpt_correction_T_min 0.116724
_exptl_absorpt_correction_type empirical
_exptl_absorpt_process_details ?
_exptl_crystal_colour colorless
_exptl_crystal_density_diffrn 1.722
_exptl_crystal_density_meas ?
_exptl_crystal_density_method 'not measured'
_exptl_crystal_description plate
_exptl_crystal_F_000 1048
_exptl_crystal_size_max 0.6
_exptl_crystal_size_mid 0.4
_exptl_crystal_size_min 0.12
_refine_ls_extinction_coef 0.00033(8)
_refine_ls_extinction_expression Fc^*^=kFc[1+0.001xFc^2^\l^3^/sin(2\q)]^-1/4^
_refine_ls_extinction_method SHELXL
_refine_ls_goodness_of_fit_ref 1.187
_refine_ls_hydrogen_treatment mixed
_refine_ls_matrix_type full
_refine_ls_number_parameters 233
_refine_ls_number_reflns 2701
_refine_ls_number_restraints 217
_refine_ls_restrained_S_all 1.144
_refine_ls_R_factor_all 0.0179
_refine_ls_R_factor_gt 0.0173
_refine_ls_shift/su_max 0.005
_refine_ls_shift/su_mean 0.000
_refine_ls_structure_factor_coef Fsqd
_refine_ls_weighting_details 'calc w=1/[\s^2^(Fo^2^)+(0.0135P)^2^+3.7440P] where P=(Fo^2^+2Fc^2^)/3'
_refine_ls_weighting_scheme calc
_refine_ls_wR_factor_gt 0.0438
_refine_ls_wR_factor_ref 0.0441
_reflns_number_gt 2619
_reflns_number_total 2701
_reflns_threshold_expression >2sigma(I)
_cod_depositor_comments
;
The following automatic conversions were performed:
'_symmetry_cell_setting' value 'Monoclinic' changed to 'monoclinic'
according to '/home/saulius/struct/CIF-dictionaries/cif_core.dic'
dictionary named 'cif_core.dic' version 2.4.1 from 2010-06-29.

Automatic conversion script
Id: cif_fix_enum 1527 2010-12-29 10:47:43Z saulius 
;
_cod_original_sg_symbol_H-M P2(1)/n
_cod_database_code 1100860

loop_
_symmetry_equiv_pos_as_xyz
'x, y, z'
'-x+1/2, y+1/2, -z+1/2'
'-x, -y, -z'
'x-1/2, -y-1/2, z-1/2'

loop_
_atom_site_label
_atom_site_type_symbol
_atom_site_fract_x
_atom_site_fract_y
_atom_site_fract_z
_atom_site_U_iso_or_equiv
_atom_site_adp_type
_atom_site_occupancy
_atom_site_symmetry_multiplicity
_atom_site_calc_flag
_atom_site_refinement_flags
_atom_site_disorder_assembly
_atom_site_disorder_group
Au1 Au 0.448060(17) 0.194101(6) 0.032337(13) 0.03299(8) Uani 1 1 d U . .
Cl1 Cl 0.19950(12) 0.17306(5) -0.03919(10) 0.0493(3) Uani 1 1 d U . .
N1 N 0.7422(4) 0.26304(14) 0.0871(3) 0.0339(7) Uani 1 1 d U . .
C1 C 0.6618(4) 0.21145(17) 0.1011(3) 0.0318(8) Uani 1 1 d U . .
N2 N 0.7451(4) 0.17402(14) 0.1727(3) 0.0336(7) Uani 1 1 d U . .
C2 C 0.8930(5) 0.26371(18) 0.1558(4) 0.0392(9) Uani 1 1 d U . .
H2A H 0.8904 0.2942 0.2205 0.047 Uiso 1 1 calc R . .
H2B H 0.9839 0.2726 0.1040 0.047 Uiso 1 1 calc R . .
C3 C 0.9027(5) 0.19915(17) 0.2052(4) 0.0366(9) Uani 1 1 d U . .
H3A H 0.9889 0.1757 0.1678 0.044 Uiso 1 1 calc R . .
H3B H 0.9201 0.1994 0.2925 0.044 Uiso 1 1 calc R . .
C4 C 0.7007(5) 0.31246(16) 0.0070(3) 0.0332(8) Uani 1 1 d U . .
C5 C 0.6166(5) 0.36239(17) 0.0471(3) 0.0382(9) Uani 1 1 d U . .
C6 C 0.5942(5) 0.41123(19) -0.0313(4) 0.0439(10) Uani 1 1 d U . .
H6 H 0.5358 0.4457 -0.0057 0.053 Uiso 1 1 calc R . .
C7 C 0.6541(5) 0.41102(18) -0.1446(4) 0.0421(9) Uani 1 1 d U . .
C8 C 0.7360(5) 0.36000(18) -0.1816(3) 0.0374(9) Uani 1 1 d U . .
H8 H 0.7789 0.3596 -0.2591 0.045 Uiso 1 1 calc R . .
C9 C 0.7576(5) 0.30936(17) -0.1093(4) 0.0350(9) Uani 1 1 d U . .
C10 C 0.8334(5) 0.25213(19) -0.1556(4) 0.0451(10) Uani 1 1 d U . .
H10A H 0.7524 0.2204 -0.1658 0.068 Uiso 1 1 calc R . .
H10B H 0.9151 0.2381 -0.0988 0.068 Uiso 1 1 calc R . .
H10C H 0.8822 0.2606 -0.2322 0.068 Uiso 1 1 calc R . .
C11 C 0.6298(6) 0.4648(2) -0.2277(4) 0.0605(13) Uani 1 1 d U . .
H11A H 0.5164 0.4746 -0.2337 0.091 Uiso 1 1 calc R . .
H11B H 0.6690 0.4544 -0.3066 0.091 Uiso 1 1 calc R . .
H11C H 0.6882 0.5001 -0.1966 0.091 Uiso 1 1 calc R . .
C12 C 0.5462(6) 0.3643(2) 0.1702(4) 0.0533(12) Uani 1 1 d U . .
H12A H 0.4381 0.3479 0.1668 0.080 Uiso 1 1 calc R . .
H12B H 0.5436 0.4066 0.1984 0.080 Uiso 1 1 calc R . .
H12C H 0.6116 0.3397 0.2249 0.080 Uiso 1 1 calc R . .
C13 C 0.7006(4) 0.11230(17) 0.2007(3) 0.0346(8) Uani 1 1 d U . .
C14 C 0.7067(5) 0.06749(17) 0.1115(3) 0.0382(9) Uani 1 1 d U . .
C15 C 0.6584(5) 0.00865(18) 0.1410(4) 0.0438(10) Uani 1 1 d U . .
H15 H 0.6593 -0.0221 0.0816 0.053 Uiso 1 1 calc R . .
C16 C 0.6089(5) -0.00641(18) 0.2542(4) 0.0417(9) Uani 1 1 d U . .
C17 C 0.6122(5) 0.03844(18) 0.3406(4) 0.0415(9) Uani 1 1 d U . .
H17 H 0.5824 0.0281 0.4191 0.050 Uiso 1 1 calc R . .
C18 C 0.6578(5) 0.09839(17) 0.3169(3) 0.0360(9) Uani 1 1 d U . .
C19 C 0.6619(5) 0.14522(19) 0.4150(4) 0.0433(10) Uani 1 1 d U . .
H19A H 0.7675 0.1456 0.4530 0.065 Uiso 1 1 calc R . .
H19B H 0.5822 0.1349 0.4741 0.065 Uiso 1 1 calc R . .
H19C H 0.6386 0.1856 0.3816 0.065 Uiso 1 1 calc R . .
C20 C 0.5522(6) -0.06994(19) 0.2823(4) 0.0552(12) Uani 1 1 d U . .
H20A H 0.5976 -0.0830 0.3590 0.083 Uiso 1 1 calc R . .
H20B H 0.5859 -0.0980 0.2200 0.083 Uiso 1 1 calc R . .
H20C H 0.4360 -0.0701 0.2863 0.083 Uiso 1 1 calc R . .
C21 C 0.7657(6) 0.0815(2) -0.0111(4) 0.0507(11) Uani 1 1 d U . .
H21A H 0.7839 0.0433 -0.0539 0.076 Uiso 1 1 calc R . .
H21B H 0.8654 0.1044 -0.0046 0.076 Uiso 1 1 calc R . .
H21C H 0.6863 0.1059 -0.0545 0.076 Uiso 1 1 calc R . .

loop_
_atom_site_aniso_label
_atom_site_aniso_U_11
_atom_site_aniso_U_22
_atom_site_aniso_U_33
_atom_site_aniso_U_23
_atom_site_aniso_U_13
_atom_site_aniso_U_12
Au1 0.03464(11) 0.03313(11) 0.03118(11) 0.00081(6) 0.00042(7) 0.00059(6)
Cl1 0.0370(6) 0.0642(7) 0.0467(6) -0.0043(5) -0.0049(5) -0.0017(5)
N1 0.0369(17) 0.0301(16) 0.0345(17) 0.0033(13) -0.0022(13) -0.0005(13)
C1 0.036(2) 0.0319(19) 0.0274(19) -0.0015(16) 0.0047(15) 0.0014(16)
N2 0.0349(17) 0.0282(16) 0.0378(18) 0.0024(14) 0.0004(14) 0.0003(13)
C2 0.039(2) 0.037(2) 0.042(2) 0.0035(18) -0.0056(17) -0.0028(17)
C3 0.034(2) 0.040(2) 0.036(2) 0.0041(17) -0.0029(17) -0.0007(16)
C4 0.034(2) 0.0280(19) 0.038(2) 0.0050(15) -0.0035(16) -0.0041(15)
C5 0.045(2) 0.033(2) 0.037(2) 0.0020(16) -0.0015(17) -0.0012(17)
C6 0.051(2) 0.030(2) 0.051(2) 0.0027(17) 0.0036(19) 0.0036(18)
C7 0.048(2) 0.036(2) 0.042(2) 0.0076(17) -0.0037(18) -0.0056(18)
C8 0.036(2) 0.042(2) 0.035(2) 0.0068(17) -0.0006(17) -0.0052(17)
C9 0.031(2) 0.035(2) 0.039(2) 0.0032(16) -0.0001(17) -0.0043(15)
C10 0.050(3) 0.044(2) 0.042(2) 0.0023(19) 0.0073(19) 0.004(2)
C11 0.079(3) 0.044(3) 0.058(3) 0.019(2) 0.001(3) 0.003(2)
C12 0.070(3) 0.045(3) 0.045(2) 0.004(2) 0.011(2) 0.014(2)
C13 0.035(2) 0.0291(19) 0.040(2) 0.0030(16) -0.0010(17) 0.0035(16)
C14 0.044(2) 0.033(2) 0.038(2) 0.0003(16) 0.0005(17) 0.0044(17)
C15 0.051(2) 0.033(2) 0.047(2) -0.0056(18) -0.0040(19) 0.0034(18)
C16 0.044(2) 0.031(2) 0.050(2) 0.0061(17) -0.0018(19) 0.0038(18)
C17 0.047(2) 0.038(2) 0.040(2) 0.0085(17) 0.0039(18) 0.0022(18)
C18 0.036(2) 0.035(2) 0.037(2) 0.0051(16) -0.0007(17) 0.0064(17)
C19 0.049(2) 0.042(2) 0.040(2) 0.0012(18) 0.0049(19) 0.001(2)
C20 0.066(3) 0.034(2) 0.066(3) 0.007(2) 0.003(2) 0.001(2)
C21 0.072(3) 0.041(2) 0.039(2) -0.0063(19) 0.006(2) 0.002(2)

loop_
_atom_type_symbol
_atom_type_description
_atom_type_scat_dispersion_real
_atom_type_scat_dispersion_imag
_atom_type_scat_source
C C 0.0033 0.0016 'International Tables Vol C Tables 4.2.6.8 and 6.1.1.4'
H H 0.0000 0.0000 'International Tables Vol C Tables 4.2.6.8 and 6.1.1.4'
N N 0.0061 0.0033 'International Tables Vol C Tables 4.2.6.8 and 6.1.1.4'
Cl Cl 0.1484 0.1585 'International Tables Vol C Tables 4.2.6.8 and 6.1.1.4'
Au Au -2.0133 8.8022 'International Tables Vol C Tables 4.2.6.8 and 6.1.1.4'
